data_7718760
loop_
_publ_author_name
'Pospelov, Evgeny V.'
'Sinyushin, Kirill I.'
'Golovanov, Ivan S.'
'Lesnikov, Vladislav K.'
'Frolov, Kirill V.'
'Nelyubina, Yulia V.'
'Sukhorukov, Alexey Yu'

_publ_section_title
;
 Transition metal(IV) complexes of nitro-substituted
 2,4,9-triazaadamantane-based tris-hydroxylamines: evidence for nitrogen
 &#x3b1;-effect on stabilization of higher oxidation states.
;
_journal_issue 24
_journal_name_full 'Dalton transactions (Cambridge, England : 2003)'
_journal_page_first 9530
_journal_page_last 9541
_journal_paper_doi 10.1039/d5dt00812c
_journal_volume 54
_journal_year 2025
_chemical_formula_moiety '2(C16 H30 Mn N7 O5), 2(Cl), 4(C H4 O), 2(C0.5 H2.5 O0.5)'
_chemical_formula_sum 'C37 H81 Cl2 Mn2 N14 O15'
_chemical_formula_weight 1142.93
_space_group_crystal_system orthorhombic
_space_group_IT_number 61
_space_group_name_Hall '-P 2ac 2ab'
_space_group_name_H-M_alt 'P b c a'
_atom_sites_solution_hydrogens mixed
_audit_creation_date 2024-12-14
_audit_creation_method
;
Olex2 1.5
(compiled 2024.02.16 svn.r378c4104 for OlexSys, GUI svn.r6928)
;
_audit_update_record
;
2024-12-14 deposited with the CCDC.	2025-05-20 downloaded from the CCDC.
;
_cell_angle_alpha 90
_cell_angle_beta 90
_cell_angle_gamma 90
_cell_formula_units_Z 4
_cell_length_a 18.2215(3)
_cell_length_b 13.4869(2)
_cell_length_c 21.4452(4)
_cell_measurement_reflns_used 9921
_cell_measurement_temperature 100(2)
_cell_measurement_theta_max 33.09
_cell_measurement_theta_min 2.20
_cell_volume 5270.19(15)
_computing_cell_refinement 'SAINT V8.40A (?, 2016)'
_computing_data_reduction 'SAINT V8.40A (?, 2016)'
_computing_molecular_graphics 'Olex2 1.5 (Dolomanov et al., 2009)'
_computing_publication_material 'Olex2 1.5 (Dolomanov et al., 2009)'
_computing_structure_refinement 'XL  (Sheldrick, 2008)'
_computing_structure_solution 'SHELXT 2014/5 (Sheldrick, 2014)'
_diffrn_ambient_temperature 100.00
_diffrn_measured_fraction_theta_full 0.999
_diffrn_measured_fraction_theta_max 1.000
_diffrn_measurement_device_type 'Bruker APEX-II CCD'
_diffrn_measurement_method '\f and \w scans'
_diffrn_radiation_type MoK\a
_diffrn_radiation_wavelength 0.71073
_diffrn_reflns_av_R_equivalents 0.1119
_diffrn_reflns_av_unetI/netI 0.0574
_diffrn_reflns_Laue_measured_fraction_full 0.999
_diffrn_reflns_Laue_measured_fraction_max 1.000
_diffrn_reflns_limit_h_max 26
_diffrn_reflns_limit_h_min -23
_diffrn_reflns_limit_k_max 19
_diffrn_reflns_limit_k_min -19
_diffrn_reflns_limit_l_max 30
_diffrn_reflns_limit_l_min -31
_diffrn_reflns_number 95823
_diffrn_reflns_point_group_measured_fraction_full 0.999
_diffrn_reflns_point_group_measured_fraction_max 1.000
_diffrn_reflns_theta_full 25.242
_diffrn_reflns_theta_max 31.499
_diffrn_reflns_theta_min 2.105
_exptl_absorpt_coefficient_mu 0.655
_exptl_absorpt_correction_T_max 0.7465
_exptl_absorpt_correction_T_min 0.6912
_exptl_absorpt_correction_type multi-scan
_exptl_absorpt_process_details
;
SADABS-2016/2 (Bruker,2016/2) was used for absorption correction.
wR2(int) was 0.0686 before and 0.0652 after correction.
The Ratio of minimum to maximum transmission is 0.9259.
The \l/2 correction factor is 0.00150.
;
_exptl_crystal_colour red
_exptl_crystal_colour_primary red
_exptl_crystal_density_diffrn 1.440
_exptl_crystal_density_method 'not measured'
_exptl_crystal_description needle
_exptl_crystal_F_000 2420
_exptl_crystal_size_max 0.296
_exptl_crystal_size_mid 0.051
_exptl_crystal_size_min 0.049
_refine_diff_density_max 0.513
_refine_diff_density_min -0.418
_refine_diff_density_rms 0.081
_refine_ls_extinction_method none
_refine_ls_goodness_of_fit_ref 1.012
_refine_ls_hydrogen_treatment mixed
_refine_ls_matrix_type full
_refine_ls_number_parameters 348
_refine_ls_number_reflns 8766
_refine_ls_number_restraints 0
_refine_ls_restrained_S_all 1.012
_refine_ls_R_factor_all 0.0795
_refine_ls_R_factor_gt 0.0414
_refine_ls_shift/su_max 0.001
_refine_ls_shift/su_mean 0.000
_refine_ls_structure_factor_coef Fsqd
_refine_ls_weighting_details 'w=1/[\s^2^(Fo^2^)+(0.0296P)^2^+4.3842P] where P=(Fo^2^+2Fc^2^)/3'
_refine_ls_weighting_scheme calc
_refine_ls_wR_factor_gt 0.0805
_refine_ls_wR_factor_ref 0.0952
_reflns_Friedel_coverage 0.000
_reflns_number_gt 5973
_reflns_number_total 8766
_reflns_threshold_expression 'I > 2\s(I)'
_cod_data_source_file d5dt00812c2.cif
_cod_data_source_block leo089
_cod_depositor_comments 'Adding full bibliography for 7718760--7718765.cif.'
_cod_database_code 7718760
_shelxl_version_number 2014/6
_shelx_space_group_comment
;
The symmetry employed for this shelxl refinement is uniquely defined
by the following loop, which should always be used as a source of
symmetry information in preference to the above space-group names.
They are only intended as comments.
;
_shelx_estimated_absorpt_t_max 0.969
_shelx_estimated_absorpt_t_min 0.830
_olex2_refinement_description
;
1. Fixed Uiso
 At 1.2 times of:
  All C(H,H) groups
 At 1.5 times of:
  All C(H,H,H) groups, All O(H) groups
2. Uiso/Uaniso restraints and constraints
Uanis(C3S) = Uanis(O3S)
3. Others
 Fixed Sof: O3S(0.5) C3S(0.5) H3SA(0.5) H3SB(0.5) H3SC(0.5)
4.a Secondary CH2 refined with riding coordinates:
 C2(H2A,H2B), C5(H5A,H5B), C8(H8A,H8B), C11(H11A,H11B), C12(H12A,H12B),
 C13(H13A,H13B), C14(H14A,H14B), C15(H15A,H15B), C16(H16A,H16B)
4.b Idealised Me refined as rotating group:
 C4(H4A,H4B,H4C), C7(H7A,H7B,H7C), C10(H10A,H10B,H10C), C1S(H1SA,H1SB,H1SC),
 C2S(H2SA,H2SB,H2SC), C3S(H3SA,H3SB,H3SC)
;
_olex2_submission_special_instructions 'No special instructions were received'

loop_
_space_group_symop_operation_xyz
'x, y, z'
'x+1/2, -y+1/2, -z'
'-x, y+1/2, -z+1/2'
'-x+1/2, -y, z+1/2'
'-x, -y, -z'
'-x-1/2, y-1/2, z'
'x, -y-1/2, z-1/2'
'x-1/2, y, -z-1/2'

loop_
_atom_site_label
_atom_site_type_symbol
_atom_site_fract_x
_atom_site_fract_y
_atom_site_fract_z
_atom_site_U_iso_or_equiv
_atom_site_adp_type
_atom_site_occupancy
_atom_site_site_symmetry_order
_atom_site_calc_flag
_atom_site_refinement_flags_posn
_atom_site_refinement_flags_adp
_atom_site_refinement_flags_occupancy
_atom_site_disorder_assembly
_atom_site_disorder_group
Mn1 Mn 0.83464(2) 0.45196(2) 0.26177(2) 0.00995(6) Uani 1 1 d . . . . .
O1 O 0.77368(7) 0.33985(9) 0.26167(6) 0.0117(2) Uani 1 1 d . . . . .
O2 O 0.90005(7) 0.39690(9) 0.31991(6) 0.0126(2) Uani 1 1 d . . . . .
O3 O 0.77982(7) 0.51793(9) 0.32310(6) 0.0121(2) Uani 1 1 d . . . . .
O4 O 0.73473(8) 0.15310(10) 0.52012(7) 0.0226(3) Uani 1 1 d . . . . .
O5 O 0.69219(10) 0.29476(11) 0.54966(7) 0.0309(4) Uani 1 1 d . . . . .
N1 N 0.75505(8) 0.30208(11) 0.32000(7) 0.0113(3) Uani 1 1 d . . . . .
N2 N 0.86842(8) 0.35361(10) 0.37213(7) 0.0116(3) Uani 1 1 d . . . . .
N3 N 0.76053(8) 0.46180(10) 0.37507(7) 0.0113(3) Uani 1 1 d . . . . .
N4 N 0.72485(9) 0.24194(12) 0.51246(8) 0.0182(3) Uani 1 1 d . . . . .
N5 N 0.77616(9) 0.52947(11) 0.19067(7) 0.0134(3) Uani 1 1 d . . . . .
H5 H 0.7306(15) 0.5190(18) 0.1949(12) 0.031(7) Uiso 1 1 d . . . . .
N6 N 0.88906(8) 0.39613(11) 0.18111(7) 0.0122(3) Uani 1 1 d . . . . .
H6 H 0.9054(12) 0.3373(17) 0.1872(11) 0.022(6) Uiso 1 1 d . . . . .
N7 N 0.90914(9) 0.57066(11) 0.24513(8) 0.0157(3) Uani 1 1 d . . . . .
H7 H 0.9233(12) 0.5979(17) 0.2802(11) 0.019(6) Uiso 1 1 d . . . . .
C1 C 0.75258(10) 0.28991(13) 0.45273(8) 0.0142(3) Uani 1 1 d . . . . .
C2 C 0.79596(10) 0.21644(13) 0.41410(9) 0.0147(3) Uani 1 1 d . . . . .
H2A H 0.7649 0.1586 0.4036 0.018 Uiso 1 1 calc R U . . .
H2B H 0.8389 0.1926 0.4381 0.018 Uiso 1 1 calc R U . . .
C3 C 0.82160(9) 0.26782(12) 0.35420(8) 0.0118(3) Uani 1 1 d . . . . .
C4 C 0.86569(10) 0.19545(13) 0.31532(9) 0.0157(3) Uani 1 1 d . . . . .
H4A H 0.8354 0.1374 0.3056 0.024 Uiso 1 1 calc R U . . .
H4B H 0.9092 0.1745 0.3387 0.024 Uiso 1 1 calc R U . . .
H4C H 0.8810 0.2276 0.2765 0.024 Uiso 1 1 calc R U . . .
C5 C 0.80109(10) 0.37794(13) 0.46969(9) 0.0150(3) Uani 1 1 d . . . . .
H5A H 0.8439 0.3551 0.4942 0.018 Uiso 1 1 calc R U . . .
H5B H 0.7730 0.4258 0.4953 0.018 Uiso 1 1 calc R U . . .
C6 C 0.82717(10) 0.42795(12) 0.40946(8) 0.0123(3) Uani 1 1 d . . . . .
C7 C 0.87656(10) 0.51467(13) 0.42504(9) 0.0162(4) Uani 1 1 d . . . . .
H7A H 0.9200 0.4907 0.4474 0.024 Uiso 1 1 calc R U . . .
H7B H 0.8499 0.5618 0.4514 0.024 Uiso 1 1 calc R U . . .
H7C H 0.8918 0.5477 0.3865 0.024 Uiso 1 1 calc R U . . .
C8 C 0.68625(10) 0.32581(13) 0.41617(9) 0.0143(3) Uani 1 1 d . . . . .
H8A H 0.6575 0.3731 0.4417 0.017 Uiso 1 1 calc R U . . .
H8B H 0.6542 0.2690 0.4055 0.017 Uiso 1 1 calc R U . . .
C9 C 0.71289(9) 0.37674(12) 0.35647(9) 0.0119(3) Uani 1 1 d . . . . .
C10 C 0.64731(10) 0.41275(13) 0.31948(9) 0.0154(3) Uani 1 1 d . . . . .
H10A H 0.6640 0.4403 0.2796 0.023 Uiso 1 1 calc R U . . .
H10B H 0.6215 0.4642 0.3432 0.023 Uiso 1 1 calc R U . . .
H10C H 0.6140 0.3571 0.3117 0.023 Uiso 1 1 calc R U . . .
C11 C 0.79435(10) 0.49173(13) 0.12703(9) 0.0147(3) Uani 1 1 d . . . . .
H11A H 0.8273 0.5392 0.1056 0.018 Uiso 1 1 calc R U . . .
H11B H 0.7489 0.4854 0.1021 0.018 Uiso 1 1 calc R U . . .
C12 C 0.83181(10) 0.39130(12) 0.13215(8) 0.0135(3) Uani 1 1 d . . . . .
H12A H 0.7952 0.3398 0.1429 0.016 Uiso 1 1 calc R U . . .
H12B H 0.8544 0.3735 0.0917 0.016 Uiso 1 1 calc R U . . .
C13 C 0.95314(10) 0.45846(14) 0.16336(9) 0.0164(4) Uani 1 1 d . . . . .
H13A H 0.9401 0.5013 0.1275 0.020 Uiso 1 1 calc R U . . .
H13B H 0.9947 0.4155 0.1508 0.020 Uiso 1 1 calc R U . . .
C14 C 0.97544(10) 0.52218(14) 0.21852(9) 0.0182(4) Uani 1 1 d . . . . .
H14A H 0.9993 0.4805 0.2507 0.022 Uiso 1 1 calc R U . . .
H14B H 1.0110 0.5733 0.2049 0.022 Uiso 1 1 calc R U . . .
C15 C 0.87688(11) 0.64911(13) 0.20432(10) 0.0199(4) Uani 1 1 d . . . . .
H15A H 0.8983 0.6445 0.1620 0.024 Uiso 1 1 calc R U . . .
H15B H 0.8886 0.7154 0.2215 0.024 Uiso 1 1 calc R U . . .
C16 C 0.79410(11) 0.63615(13) 0.20063(9) 0.0176(4) Uani 1 1 d . . . . .
H16A H 0.7712 0.6596 0.2398 0.021 Uiso 1 1 calc R U . . .
H16B H 0.7743 0.6762 0.1658 0.021 Uiso 1 1 calc R U . . .
Cl1 Cl 0.50721(3) 0.70138(3) 0.15973(2) 0.02152(10) Uani 1 1 d . . . . .
O1S O 0.61865(9) 0.52282(13) 0.16812(8) 0.0294(4) Uani 1 1 d . . . . .
H1S H 0.5937(15) 0.566(2) 0.1660(13) 0.037(8) Uiso 1 1 d . . . . .
C1S C 0.58842(13) 0.4494(2) 0.12830(13) 0.0371(6) Uani 1 1 d . . . . .
H1SA H 0.5866 0.4747 0.0855 0.056 Uiso 1 1 calc R U . . .
H1SB H 0.5387 0.4329 0.1422 0.056 Uiso 1 1 calc R U . . .
H1SC H 0.6191 0.3898 0.1296 0.056 Uiso 1 1 calc R U . . .
O2S O 0.54969(11) 0.75927(19) 0.02441(9) 0.0552(6) Uani 1 1 d . . . . .
H2S H 0.537(2) 0.741(3) 0.0644(18) 0.083(12) Uiso 1 1 d . . . . .
C2S C 0.49377(14) 0.7242(2) -0.01463(12) 0.0426(7) Uani 1 1 d . . . . .
H2SA H 0.5128 0.7165 -0.0571 0.064 Uiso 1 1 calc R U . . .
H2SB H 0.4531 0.7717 -0.0149 0.064 Uiso 1 1 calc R U . . .
H2SC H 0.4763 0.6600 0.0007 0.064 Uiso 1 1 calc R U . . .
O3S O 0.5380(15) 0.979(2) -0.0091(13) 0.067(3) Uani 0.5 1 d . . P A -1
H3S H 0.524(2) 0.912(3) -0.030(2) 0.101 Uiso 1 1 d . U . B -1
C3S C 0.460(2) 1.006(3) 0.004(2) 0.067(3) Uani 0.5 1 d . . P A -1
H3SA H 0.4489 1.0708 -0.0149 0.101 Uiso 0.5 1 calc R U P A -1
H3SB H 0.4525 1.0107 0.0494 0.101 Uiso 0.5 1 calc R U P A -1
H3SC H 0.4273 0.9558 -0.0132 0.101 Uiso 0.5 1 calc R U P A -1

loop_
_atom_site_aniso_label
_atom_site_aniso_U_11
_atom_site_aniso_U_22
_atom_site_aniso_U_33
_atom_site_aniso_U_23
_atom_site_aniso_U_13
_atom_site_aniso_U_12
Mn1 0.00974(11) 0.00813(10) 0.01198(12) -0.00019(10) 0.00054(10) -0.00050(9)
O1 0.0132(6) 0.0109(5) 0.0110(6) -0.0004(5) -0.0003(5) -0.0024(4)
O2 0.0104(6) 0.0133(6) 0.0141(6) 0.0015(5) 0.0005(5) -0.0005(4)
O3 0.0142(6) 0.0079(5) 0.0143(6) 0.0015(4) 0.0029(5) 0.0007(4)
O4 0.0302(8) 0.0176(7) 0.0201(7) 0.0077(6) -0.0019(6) -0.0033(6)
O5 0.0482(10) 0.0251(8) 0.0193(8) -0.0024(6) 0.0146(7) -0.0047(7)
N1 0.0128(7) 0.0102(6) 0.0108(7) 0.0013(6) 0.0003(6) -0.0003(5)
N2 0.0122(7) 0.0102(6) 0.0125(7) -0.0002(5) 0.0012(6) -0.0014(5)
N3 0.0118(7) 0.0098(6) 0.0123(7) 0.0009(5) 0.0010(5) -0.0012(5)
N4 0.0215(8) 0.0187(7) 0.0143(8) 0.0027(6) -0.0017(7) -0.0058(7)
N5 0.0128(7) 0.0124(7) 0.0150(8) -0.0002(5) 0.0019(6) 0.0012(5)
N6 0.0105(7) 0.0099(6) 0.0161(7) 0.0008(6) 0.0008(6) 0.0000(5)
N7 0.0174(8) 0.0140(7) 0.0157(8) -0.0018(6) 0.0001(6) -0.0041(6)
C1 0.0183(8) 0.0132(8) 0.0111(8) 0.0025(7) 0.0014(7) -0.0037(6)
C2 0.0184(9) 0.0110(7) 0.0147(9) 0.0015(6) -0.0018(7) -0.0002(6)
C3 0.0132(8) 0.0087(7) 0.0135(8) 0.0005(6) -0.0005(6) -0.0004(6)
C4 0.0162(9) 0.0115(7) 0.0193(9) -0.0027(7) -0.0008(7) 0.0036(6)
C5 0.0174(9) 0.0126(8) 0.0149(9) -0.0002(7) 0.0008(7) -0.0023(6)
C6 0.0123(8) 0.0098(7) 0.0148(8) -0.0012(6) -0.0004(7) -0.0012(6)
C7 0.0163(9) 0.0138(8) 0.0185(9) -0.0028(7) -0.0010(7) -0.0034(7)
C8 0.0133(8) 0.0142(8) 0.0154(9) 0.0008(7) 0.0015(7) -0.0027(6)
C9 0.0101(8) 0.0103(7) 0.0153(9) 0.0003(6) 0.0010(6) -0.0015(6)
C10 0.0107(8) 0.0163(8) 0.0192(9) 0.0023(7) -0.0010(7) 0.0013(6)
C11 0.0164(9) 0.0137(8) 0.0138(9) -0.0006(7) 0.0002(7) 0.0027(6)
C12 0.0136(8) 0.0119(7) 0.0151(8) -0.0023(6) 0.0004(7) 0.0007(6)
C13 0.0125(8) 0.0185(8) 0.0183(9) 0.0015(7) 0.0037(7) -0.0013(7)
C14 0.0129(8) 0.0215(9) 0.0203(9) -0.0002(7) 0.0021(7) -0.0057(7)
C15 0.0283(11) 0.0112(8) 0.0201(10) 0.0008(7) 0.0033(8) -0.0042(7)
C16 0.0251(10) 0.0097(7) 0.0180(9) 0.0007(7) 0.0019(8) 0.0040(7)
Cl1 0.0202(2) 0.01589(19) 0.0284(3) 0.00216(18) -0.00052(19) -0.00540(17)
O1S 0.0190(8) 0.0315(8) 0.0377(10) -0.0050(7) -0.0051(7) 0.0056(7)
C1S 0.0250(11) 0.0456(14) 0.0407(15) -0.0145(12) 0.0041(10) -0.0032(11)
O2S 0.0424(11) 0.0954(18) 0.0277(11) -0.0079(11) 0.0085(9) -0.0332(12)
C2S 0.0325(13) 0.0629(19) 0.0324(14) -0.0096(13) 0.0055(11) -0.0081(12)
O3S 0.072(3) 0.074(7) 0.056(4) 0.010(4) -0.012(2) -0.024(4)
C3S 0.072(3) 0.074(7) 0.056(4) 0.010(4) -0.012(2) -0.024(4)

loop_
_atom_type_symbol
_atom_type_description
_atom_type_scat_dispersion_real
_atom_type_scat_dispersion_imag
_atom_type_scat_source
C C 0.0033 0.0016 'International Tables Vol C Tables 4.2.6.8 and 6.1.1.4'
H H 0.0000 0.0000 'International Tables Vol C Tables 4.2.6.8 and 6.1.1.4'
Cl Cl 0.1484 0.1585 'International Tables Vol C Tables 4.2.6.8 and 6.1.1.4'
Mn Mn 0.3368 0.7283 'International Tables Vol C Tables 4.2.6.8 and 6.1.1.4'
N N 0.0061 0.0033 'International Tables Vol C Tables 4.2.6.8 and 6.1.1.4'
O O 0.0106 0.0060 'International Tables Vol C Tables 4.2.6.8 and 6.1.1.4'

loop_
_geom_angle_atom_site_label_1
_geom_angle_atom_site_label_2
_geom_angle_atom_site_label_3
_geom_angle
_geom_angle_site_symmetry_1
_geom_angle_site_symmetry_3
_geom_angle_publ_flag
O1 Mn1 O2 93.32(5) . . ?
O1 Mn1 N5 95.64(6) . . ?
O1 Mn1 N6 89.42(6) . . ?
O1 Mn1 N7 169.50(6) . . ?
O2 Mn1 N5 170.09(6) . . ?
O2 Mn1 N6 95.96(6) . . ?
O2 Mn1 N7 90.22(6) . . ?
O3 Mn1 O1 93.89(5) . . ?
O3 Mn1 O2 93.44(6) . . ?
O3 Mn1 N5 90.16(6) . . ?
O3 Mn1 N6 169.84(6) . . ?
O3 Mn1 N7 95.76(6) . . ?
N6 Mn1 N5 79.95(6) . . ?
N7 Mn1 N5 80.23(6) . . ?
N7 Mn1 N6 80.38(6) . . ?
N1 O1 Mn1 115.98(10) . . ?
N2 O2 Mn1 116.00(10) . . ?
N3 O3 Mn1 115.95(9) . . ?
O1 N1 C3 110.93(13) . . ?
O1 N1 C9 110.50(13) . . ?
C9 N1 C3 111.78(13) . . ?
O2 N2 C3 110.90(13) . . ?
O2 N2 C6 111.13(13) . . ?
C6 N2 C3 111.94(13) . . ?
O3 N3 C6 110.89(13) . . ?
O3 N3 C9 110.53(13) . . ?
C6 N3 C9 111.73(13) . . ?
O4 N4 O5 123.67(17) . . ?
O4 N4 C1 118.75(16) . . ?
O5 N4 C1 117.56(15) . . ?
Mn1 N5 H5 109.4(17) . . ?
C11 N5 Mn1 112.03(11) . . ?
C11 N5 H5 105.0(17) . . ?
C16 N5 Mn1 105.12(11) . . ?
C16 N5 H5 111.1(17) . . ?
C16 N5 C11 114.28(15) . . ?
Mn1 N6 H6 111.4(16) . . ?
C12 N6 Mn1 105.25(10) . . ?
C12 N6 H6 108.2(16) . . ?
C12 N6 C13 113.33(14) . . ?
C13 N6 Mn1 111.90(11) . . ?
C13 N6 H6 106.8(15) . . ?
Mn1 N7 H7 111.1(15) . . ?
C14 N7 Mn1 104.57(11) . . ?
C14 N7 H7 105.9(15) . . ?
C14 N7 C15 113.97(16) . . ?
C15 N7 Mn1 112.33(12) . . ?
C15 N7 H7 108.8(15) . . ?
N4 C1 C5 108.84(14) . . ?
C2 C1 N4 110.84(15) . . ?
C2 C1 C5 109.73(15) . . ?
C2 C1 C8 109.97(15) . . ?
C8 C1 N4 107.79(15) . . ?
C8 C1 C5 109.64(15) . . ?
C1 C2 H2A 109.9 . . ?
C1 C2 H2B 109.9 . . ?
C1 C2 C3 108.77(14) . . ?
H2A C2 H2B 108.3 . . ?
C3 C2 H2A 109.9 . . ?
C3 C2 H2B 109.9 . . ?
N1 C3 C2 107.74(14) . . ?
N1 C3 C4 111.12(14) . . ?
N2 C3 N1 110.64(13) . . ?
N2 C3 C2 108.05(14) . . ?
N2 C3 C4 109.83(14) . . ?
C4 C3 C2 109.38(14) . . ?
C3 C4 H4A 109.5 . . ?
C3 C4 H4B 109.5 . . ?
C3 C4 H4C 109.5 . . ?
H4A C4 H4B 109.5 . . ?
H4A C4 H4C 109.5 . . ?
H4B C4 H4C 109.5 . . ?
C1 C5 H5A 109.9 . . ?
C1 C5 H5B 109.9 . . ?
C1 C5 C6 108.75(14) . . ?
H5A C5 H5B 108.3 . . ?
C6 C5 H5A 109.9 . . ?
C6 C5 H5B 109.9 . . ?
N2 C6 N3 110.58(14) . . ?
N2 C6 C5 108.28(13) . . ?
N2 C6 C7 109.84(14) . . ?
N3 C6 C5 107.40(14) . . ?
N3 C6 C7 110.90(14) . . ?
C7 C6 C5 109.78(15) . . ?
C6 C7 H7A 109.5 . . ?
C6 C7 H7B 109.5 . . ?
C6 C7 H7C 109.5 . . ?
H7A C7 H7B 109.5 . . ?
H7A C7 H7C 109.5 . . ?
H7B C7 H7C 109.5 . . ?
C1 C8 H8A 109.9 . . ?
C1 C8 H8B 109.9 . . ?
C1 C8 C9 108.78(14) . . ?
H8A C8 H8B 108.3 . . ?
C9 C8 H8A 109.9 . . ?
C9 C8 H8B 109.9 . . ?
N1 C9 N3 111.10(13) . . ?
N1 C9 C8 107.42(14) . . ?
N1 C9 C10 110.43(15) . . ?
N3 C9 C8 107.78(14) . . ?
N3 C9 C10 110.64(14) . . ?
C10 C9 C8 109.36(14) . . ?
C9 C10 H10A 109.5 . . ?
C9 C10 H10B 109.5 . . ?
C9 C10 H10C 109.5 . . ?
H10A C10 H10B 109.5 . . ?
H10A C10 H10C 109.5 . . ?
H10B C10 H10C 109.5 . . ?
N5 C11 H11A 109.7 . . ?
N5 C11 H11B 109.7 . . ?
N5 C11 C12 109.71(15) . . ?
H11A C11 H11B 108.2 . . ?
C12 C11 H11A 109.7 . . ?
C12 C11 H11B 109.7 . . ?
N6 C12 C11 109.15(14) . . ?
N6 C12 H12A 109.8 . . ?
N6 C12 H12B 109.9 . . ?
C11 C12 H12A 109.9 . . ?
C11 C12 H12B 109.8 . . ?
H12A C12 H12B 108.3 . . ?
N6 C13 H13A 109.8 . . ?
N6 C13 H13B 109.8 . . ?
N6 C13 C14 109.30(15) . . ?
H13A C13 H13B 108.3 . . ?
C14 C13 H13A 109.8 . . ?
C14 C13 H13B 109.8 . . ?
N7 C14 C13 109.30(15) . . ?
N7 C14 H14A 109.8 . . ?
N7 C14 H14B 109.8 . . ?
C13 C14 H14A 109.8 . . ?
C13 C14 H14B 109.8 . . ?
H14A C14 H14B 108.3 . . ?
N7 C15 H15A 109.7 . . ?
N7 C15 H15B 109.7 . . ?
N7 C15 C16 109.84(15) . . ?
H15A C15 H15B 108.2 . . ?
C16 C15 H15A 109.7 . . ?
C16 C15 H15B 109.7 . . ?
N5 C16 C15 109.62(15) . . ?
N5 C16 H16A 109.7 . . ?
N5 C16 H16B 109.7 . . ?
C15 C16 H16A 109.7 . . ?
C15 C16 H16B 109.7 . . ?
H16A C16 H16B 108.2 . . ?
C1S O1S H1S 106(2) . . ?
O1S C1S H1SA 109.5 . . ?
O1S C1S H1SB 109.5 . . ?
O1S C1S H1SC 109.5 . . ?
H1SA C1S H1SB 109.5 . . ?
H1SA C1S H1SC 109.5 . . ?
H1SB C1S H1SC 109.5 . . ?
C2S O2S H2S 107(2) . . ?
O2S C2S H2SA 109.5 . . ?
O2S C2S H2SB 109.5 . . ?
O2S C2S H2SC 109.5 . . ?
H2SA C2S H2SB 109.5 . . ?
H2SA C2S H2SC 109.5 . . ?
H2SB C2S H2SC 109.5 . . ?
C3S O3S H3S 94(2) . . ?
O3S C3S H3SA 109.5 . . ?
O3S C3S H3SB 109.5 . . ?
O3S C3S H3SC 109.5 . . ?
H3SA C3S H3SB 109.5 . . ?
H3SA C3S H3SC 109.5 . . ?
H3SB C3S H3SC 109.5 . . ?

loop_
_geom_bond_atom_site_label_1
_geom_bond_atom_site_label_2
_geom_bond_distance
_geom_bond_site_symmetry_2
_geom_bond_publ_flag
Mn1 O1 1.8762(12) . ?
Mn1 O2 1.8780(13) . ?
Mn1 O3 1.8760(13) . ?
Mn1 N5 2.1339(16) . ?
Mn1 N6 2.1314(16) . ?
Mn1 N7 2.1291(15) . ?
O1 N1 1.3927(18) . ?
O2 N2 1.3882(19) . ?
O3 N3 1.3924(18) . ?
O4 N4 1.223(2) . ?
O5 N4 1.224(2) . ?
N1 C3 1.491(2) . ?
N1 C9 1.489(2) . ?
N2 C3 1.488(2) . ?
N2 C6 1.487(2) . ?
N3 C6 1.492(2) . ?
N3 C9 1.493(2) . ?
N4 C1 1.522(2) . ?
N5 H5 0.85(3) . ?
N5 C11 1.494(2) . ?
N5 C16 1.491(2) . ?
N6 H6 0.86(2) . ?
N6 C12 1.482(2) . ?
N6 C13 1.488(2) . ?
N7 H7 0.88(2) . ?
N7 C14 1.487(2) . ?
N7 C15 1.494(2) . ?
C1 C2 1.514(3) . ?
C1 C5 1.524(2) . ?
C1 C8 1.520(3) . ?
C2 H2A 0.9900 . ?
C2 H2B 0.9900 . ?
C2 C3 1.532(2) . ?
C3 C4 1.514(2) . ?
C4 H4A 0.9800 . ?
C4 H4B 0.9800 . ?
C4 H4C 0.9800 . ?
C5 H5A 0.9900 . ?
C5 H5B 0.9900 . ?
C5 C6 1.533(2) . ?
C6 C7 1.513(2) . ?
C7 H7A 0.9800 . ?
C7 H7B 0.9800 . ?
C7 H7C 0.9800 . ?
C8 H8A 0.9900 . ?
C8 H8B 0.9900 . ?
C8 C9 1.532(2) . ?
C9 C10 1.514(2) . ?
C10 H10A 0.9800 . ?
C10 H10B 0.9800 . ?
C10 H10C 0.9800 . ?
C11 H11A 0.9900 . ?
C11 H11B 0.9900 . ?
C11 C12 1.521(2) . ?
C12 H12A 0.9900 . ?
C12 H12B 0.9900 . ?
C13 H13A 0.9900 . ?
C13 H13B 0.9900 . ?
C13 C14 1.518(3) . ?
C14 H14A 0.9900 . ?
C14 H14B 0.9900 . ?
C15 H15A 0.9900 . ?
C15 H15B 0.9900 . ?
C15 C16 1.521(3) . ?
C16 H16A 0.9900 . ?
C16 H16B 0.9900 . ?
O1S H1S 0.74(3) . ?
O1S C1S 1.419(3) . ?
C1S H1SA 0.9800 . ?
C1S H1SB 0.9800 . ?
C1S H1SC 0.9800 . ?
O2S H2S 0.92(4) . ?
O2S C2S 1.401(3) . ?
C2S H2SA 0.9800 . ?
C2S H2SB 0.9800 . ?
C2S H2SC 0.9800 . ?
O3S H3S 1.04(5) . ?
O3S C3S 1.496(14) . ?
C3S H3SA 0.9800 . ?
C3S H3SB 0.9800 . ?
C3S H3SC 0.9800 . ?

loop_
_geom_hbond_atom_site_label_D
_geom_hbond_atom_site_label_H
_geom_hbond_atom_site_label_A
_geom_hbond_distance_DH
_geom_hbond_distance_HA
_geom_hbond_distance_DA
_geom_hbond_angle_DHA
_geom_hbond_site_symmetry_A
N5 H5 O1S 0.85(3) 2.12(3) 2.912(2) 156(2) .
N6 H6 Cl1 0.86(2) 2.50(2) 3.2682(15) 150(2) 6_755
N7 H7 Cl1 0.88(2) 2.44(2) 3.2349(17) 152(2) 8_656
O1S H1S Cl1 0.74(3) 2.41(3) 3.1551(18) 177(3) .
O2S H2S Cl1 0.92(4) 2.18(4) 3.103(2) 179(3) .
O3S H3S O2S 1.04(5) 2.42(4) 3.06(3) 119(3) .

loop_
_geom_torsion_atom_site_label_1
_geom_torsion_atom_site_label_2
_geom_torsion_atom_site_label_3
_geom_torsion_atom_site_label_4
_geom_torsion
_geom_torsion_site_symmetry_1
_geom_torsion_site_symmetry_2
_geom_torsion_site_symmetry_3
_geom_torsion_site_symmetry_4
_geom_torsion_publ_flag
Mn1 O1 N1 C3 -62.41(14) . . . . ?
Mn1 O1 N1 C9 62.13(14) . . . . ?
Mn1 O2 N2 C3 62.76(14) . . . . ?
Mn1 O2 N2 C6 -62.43(15) . . . . ?
Mn1 O3 N3 C6 62.50(14) . . . . ?
Mn1 O3 N3 C9 -61.98(14) . . . . ?
Mn1 N5 C11 C12 16.09(17) . . . . ?
Mn1 N5 C16 C15 51.68(17) . . . . ?
Mn1 N6 C12 C11 52.79(15) . . . . ?
Mn1 N6 C13 C14 18.28(18) . . . . ?
Mn1 N7 C14 C13 53.06(16) . . . . ?
Mn1 N7 C15 C16 15.32(19) . . . . ?
O1 Mn1 O2 N2 -47.23(11) . . . . ?
O1 Mn1 O3 N3 46.60(11) . . . . ?
O1 N1 C3 N2 68.67(17) . . . . ?
O1 N1 C3 C2 -173.42(13) . . . . ?
O1 N1 C3 C4 -53.62(17) . . . . ?
O1 N1 C9 N3 -69.30(17) . . . . ?
O1 N1 C9 C8 173.04(13) . . . . ?
O1 N1 C9 C10 53.86(17) . . . . ?
O2 Mn1 O1 N1 47.03(11) . . . . ?
O2 Mn1 O3 N3 -46.97(11) . . . . ?
O2 N2 C3 N1 -68.86(17) . . . . ?
O2 N2 C3 C2 173.42(13) . . . . ?
O2 N2 C3 C4 54.18(18) . . . . ?
O2 N2 C6 N3 68.77(16) . . . . ?
O2 N2 C6 C5 -173.82(13) . . . . ?
O2 N2 C6 C7 -53.95(18) . . . . ?
O3 Mn1 O1 N1 -46.65(11) . . . . ?
O3 Mn1 O2 N2 46.87(11) . . . . ?
O3 N3 C6 N2 -68.74(16) . . . . ?
O3 N3 C6 C5 173.31(13) . . . . ?
O3 N3 C6 C7 53.36(18) . . . . ?
O3 N3 C9 N1 69.28(17) . . . . ?
O3 N3 C9 C8 -173.29(13) . . . . ?
O3 N3 C9 C10 -53.76(18) . . . . ?
O4 N4 C1 C2 -5.5(2) . . . . ?
O4 N4 C1 C5 -126.23(18) . . . . ?
O4 N4 C1 C8 114.91(18) . . . . ?
O5 N4 C1 C2 176.16(17) . . . . ?
O5 N4 C1 C5 55.4(2) . . . . ?
O5 N4 C1 C8 -63.5(2) . . . . ?
N4 C1 C2 C3 179.17(14) . . . . ?
N4 C1 C5 C6 -178.38(14) . . . . ?
N4 C1 C8 C9 178.64(14) . . . . ?
N5 Mn1 O1 N1 -137.19(11) . . . . ?
N5 Mn1 O3 N3 142.27(11) . . . . ?
N5 C11 C12 N6 -46.09(19) . . . . ?
N6 Mn1 O1 N1 142.97(11) . . . . ?
N6 Mn1 O2 N2 -136.99(11) . . . . ?
N6 Mn1 O3 N3 155.4(3) . . . . ?
N6 C13 C14 N7 -48.0(2) . . . . ?
N7 Mn1 O1 N1 156.6(3) . . . . ?
N7 Mn1 O2 N2 142.65(11) . . . . ?
N7 Mn1 O3 N3 -137.54(11) . . . . ?
N7 C15 C16 N5 -44.9(2) . . . . ?
C1 C2 C3 N1 -59.60(18) . . . . ?
C1 C2 C3 N2 59.97(18) . . . . ?
C1 C2 C3 C4 179.50(15) . . . . ?
C1 C5 C6 N2 -59.13(18) . . . . ?
C1 C5 C6 N3 60.30(17) . . . . ?
C1 C5 C6 C7 -179.04(15) . . . . ?
C1 C8 C9 N1 60.03(18) . . . . ?
C1 C8 C9 N3 -59.77(17) . . . . ?
C1 C8 C9 C10 179.89(14) . . . . ?
C2 C1 C5 C6 60.18(19) . . . . ?
C2 C1 C8 C9 -60.43(18) . . . . ?
C3 N1 C9 N3 54.75(18) . . . . ?
C3 N1 C9 C8 -62.91(17) . . . . ?
C3 N1 C9 C10 177.91(14) . . . . ?
C3 N2 C6 N3 -55.84(18) . . . . ?
C3 N2 C6 C5 61.57(18) . . . . ?
C3 N2 C6 C7 -178.56(14) . . . . ?
C5 C1 C2 C3 -60.60(19) . . . . ?
C5 C1 C8 C9 60.30(19) . . . . ?
C6 N2 C3 N1 55.88(18) . . . . ?
C6 N2 C3 C2 -61.84(17) . . . . ?
C6 N2 C3 C4 178.92(14) . . . . ?
C6 N3 C9 N1 -54.72(18) . . . . ?
C6 N3 C9 C8 62.71(17) . . . . ?
C6 N3 C9 C10 -177.76(14) . . . . ?
C8 C1 C2 C3 60.08(18) . . . . ?
C8 C1 C5 C6 -60.70(19) . . . . ?
C9 N1 C3 N2 -55.15(17) . . . . ?
C9 N1 C3 C2 62.76(17) . . . . ?
C9 N1 C3 C4 -177.44(14) . . . . ?
C9 N3 C6 N2 55.05(17) . . . . ?
C9 N3 C6 C5 -62.89(17) . . . . ?
C9 N3 C6 C7 177.15(14) . . . . ?
C11 N5 C16 C15 -71.6(2) . . . . ?
C12 N6 C13 C14 137.10(15) . . . . ?
C13 N6 C12 C11 -69.81(18) . . . . ?
C14 N7 C15 C16 134.03(16) . . . . ?
C15 N7 C14 C13 -69.98(19) . . . . ?
C16 N5 C11 C12 135.51(16) . . . . ?
